data_2005730
loop_
_publ_author_name
'Narayanan, B.'
'Bhadbhade, M. M.'

_publ_section_title
;
 Restricting Chelate Ring Flipping in Cu^II^ Complexes. I.
 Non-Thermochromic
 Bis(<i>o</i>-phenylenediamine-<i>N</i>,<i>N</i>')copper(II)
 Bis(tetrafluoroborate)
;
_journal_issue 12
_journal_name_full 'Acta Crystallographica Section C'
_journal_page_first 3049
_journal_page_last 3051
_journal_paper_doi 10.1107/S0108270196007354
_journal_volume 52
_journal_year 1996
_chemical_formula_iupac '[Cu(C~6~H~8~N~2~)~2~](BF~4~)~2~'
_chemical_formula_moiety Cu(C6H8N2)2(BF4)2
_chemical_formula_sum 'C12 H16 B2 Cu F8 N4'
_chemical_formula_weight 453.45
_chemical_melting_point 521.15
_chemical_name_systematic
;
 ?
;
_space_group_IT_number 61
_symmetry_cell_setting orthorhombic
_symmetry_space_group_name_Hall '-P 2ac 2ab'
_symmetry_space_group_name_H-M 'P b c a'
_audit_creation_method SHELXL
_cell_angle_alpha 90.00
_cell_angle_beta 90.00
_cell_angle_gamma 90.00
_cell_formula_units_Z 4
_cell_length_a 7.974(2)
_cell_length_b 21.692(4)
_cell_length_c 10.038(7)
_cell_measurement_reflns_used 25
_cell_measurement_temperature 293(2)
_cell_measurement_theta_max 14
_cell_measurement_theta_min 9
_cell_volume 1736.3(13)
_computing_cell_refinement 'CAD-4 software (Enraf-Nonius, 1989)'
_computing_data_collection 'CAD-4 software (Enraf-Nonius, 1989)'
_computing_data_reduction 'NRCVAX (Gabe et al., 1992)'
_computing_structure_refinement 'SHELXL-93 (Sheldrick, 1992)'
_computing_structure_solution 'SHELXS-86 (Sheldrick, 1990)'
_diffrn_ambient_temperature 293(2)
_diffrn_measurement_device 'Enraf-Nonius Cad-4 '
_diffrn_measurement_method \w-2\q
_diffrn_radiation_monochromator graphite
_diffrn_radiation_source 'fine-focus sealed tube'
_diffrn_radiation_type MoK\a
_diffrn_radiation_wavelength 0.71073
_diffrn_reflns_av_R_equivalents 0.0000
_diffrn_reflns_av_sigmaI/netI 0.0347
_diffrn_reflns_limit_h_max 9
_diffrn_reflns_limit_h_min 0
_diffrn_reflns_limit_k_max 24
_diffrn_reflns_limit_k_min 0
_diffrn_reflns_limit_l_max 11
_diffrn_reflns_limit_l_min 0
_diffrn_reflns_number 1360
_diffrn_reflns_theta_max 24.00
_diffrn_reflns_theta_min 2.00
_diffrn_standards_decay_% none
_diffrn_standards_interval_time 60
_diffrn_standards_number 3
_exptl_absorpt_coefficient_mu 1.343
_exptl_absorpt_correction_type none
_exptl_crystal_colour Blue-violet
_exptl_crystal_density_diffrn 1.735
_exptl_crystal_density_method none
_exptl_crystal_description Plate
_exptl_crystal_F_000 908
_exptl_crystal_size_max 0.24
_exptl_crystal_size_mid 0.12
_exptl_crystal_size_min 0.03
_refine_diff_density_max 0.40
_refine_diff_density_min -0.34
_refine_ls_extinction_coef 0.0017(9)
_refine_ls_extinction_method SHELXL
_refine_ls_goodness_of_fit_all 0.991
_refine_ls_goodness_of_fit_obs 1.168
_refine_ls_hydrogen_treatment ' located in a \DF synthesis, refined with isotropic displacement parameters'
_refine_ls_matrix_type full
_refine_ls_number_parameters 157
_refine_ls_number_reflns 1356
_refine_ls_number_restraints 0
_refine_ls_restrained_S_all 1.003
_refine_ls_restrained_S_obs 1.168
_refine_ls_R_factor_all 0.0628
_refine_ls_R_factor_obs 0.0346
_refine_ls_shift/esd_max 0.000
_refine_ls_shift/esd_mean 0.000
_refine_ls_structure_factor_coef Fsqd
_refine_ls_weighting_details 'w=1/[\s^2^(Fo^2^)+(0.062P)^2^] where P=(Fo^2^+2Fc^2^)/3'
_refine_ls_weighting_scheme calc
_refine_ls_wR_factor_all 0.1014
_refine_ls_wR_factor_obs 0.0925
_reflns_number_observed 894
_reflns_number_total 1360
_reflns_observed_criterion >2sigma(I)
_cod_data_source_file bm1074.cif
_cod_data_source_block bn
_cod_depositor_comments
;
The following automatic conversions were performed:
'_symmetry_cell_setting' value 'Orthorhombic' changed to 'orthorhombic'
according to '/home/saulius/struct/CIF-dictionaries/cif_core.dic'
dictionary named 'cif_core.dic' version 2.4.1 from 2010-06-29.

Automatic conversion script
Id: cif_fix_enum 1527 2010-12-29 10:47:43Z saulius 

The following automatic conversions were performed:

'_chemical_melting_point' value '248 C' was changed to '521.15' - it
was converted from degrees Celsius(C) to
Kelvins(K).

'_symmetry_cell_setting' value 'Orthorhombic' changed to
'orthorhombic' according to
/home/saulius/struct/CIF-dictionaries/cif_core.dic dictionary named
'cif_core.dic' version 2.4.1 from 2010-06-29.

Automatic conversion script
Id: cif_fix_values 1715 2011-07-08 13:25:40Z adriana 

The following automatic conversions were performed:

'_refine_ls_weighting_scheme' value 'calc
w=1/[\s^2^(Fo^2^)+(0.062P)^2^] where P=(Fo^2^+2Fc^2^)/3' was changed
to 'calc'. New tag '_refine_ls_weighting_details' was created. The
value of the new tag was set to 'w=1/[\s^2^(Fo^2^)+(0.062P)^2^] where
P=(Fo^2^+2Fc^2^)/3'.

Automatic conversion script
Id: cif_fix_values 3143 2015-03-26 13:38:13Z robertas 
;
_cod_database_code 2005730

loop_
_symmetry_equiv_pos_as_xyz
'x, y, z'
'-x+1/2, y+1/2, z'
'x, -y+1/2, z+1/2'
'-x+1/2, -y, z+1/2'
'-x, -y, -z'
'x-1/2, -y-1/2, -z'
'-x, y-1/2, -z-1/2'
'x-1/2, y, -z-1/2'

loop_
_atom_site_aniso_label
_atom_site_aniso_U_11
_atom_site_aniso_U_22
_atom_site_aniso_U_33
_atom_site_aniso_U_12
_atom_site_aniso_U_13
_atom_site_aniso_U_23
B1 0.044(3) 0.062(3) 0.038(2) 0.006(2) -0.002(2) -0.002(2)
F1 0.0539(14) 0.0760(15) 0.0600(14) 0.0198(12) -0.0033(12) -0.0090(13)
F2 0.110(2) 0.070(2) 0.127(3) -0.017(2) 0.017(2) -0.005(2)
F3 0.060(2) 0.154(2) 0.0358(12) 0.007(2) 0.0027(12) -0.0136(14)
F4 0.0395(14) 0.157(3) 0.0513(14) 0.0266(14) -0.0076(11) 0.000(2)
Cu1 0.0322(4) 0.0414(4) 0.0295(3) 0.0024(3) 0.0024(3) 0.0001(2)
N1 0.038(2) 0.060(2) 0.030(2) 0.002(2) -0.0010(15) 0.0000(15)
N2 0.041(2) 0.053(2) 0.036(2) 0.003(2) 0.006(2) 0.001(2)
C1 0.036(2) 0.043(2) 0.040(2) 0.003(2) -0.009(2) 0.001(2)
C2 0.037(2) 0.046(2) 0.036(2) 0.005(2) -0.007(2) -0.003(2)
C3 0.064(3) 0.061(3) 0.046(2) 0.011(2) -0.003(2) -0.012(2)
C4 0.095(4) 0.051(3) 0.077(4) 0.012(3) -0.023(3) -0.021(3)
C5 0.090(4) 0.047(2) 0.075(3) -0.009(3) -0.019(3) 0.003(3)
C6 0.058(3) 0.049(2) 0.054(3) -0.004(2) -0.007(2) 0.004(2)

loop_
_atom_site_label
_atom_site_occupancy
_atom_site_fract_x
_atom_site_fract_y
_atom_site_fract_z
_atom_site_U_iso_or_equiv
_atom_site_thermal_displace_type
_atom_site_calc_flag
_atom_site_refinement_flags
_atom_site_type_symbol
Cu1 1 0.5000 0.5000 0.0000 0.0344(2) Uani d S Cu
N1 1 0.5492(5) 0.4419(2) -0.1527(3) 0.0425(8) Uani d . N
N2 1 0.3791(5) 0.4284(2) 0.0784(3) 0.0433(8) Uani d . N
C1 1 0.3868(4) 0.3753(2) -0.0092(3) 0.0397(8) Uani d . C
C2 1 0.4755(4) 0.3819(2) -0.1262(3) 0.0396(8) Uani d . C
C3 1 0.4945(6) 0.3317(2) -0.2101(5) 0.0570(11) Uani d . C
C4 1 0.4246(7) 0.2760(2) -0.1741(6) 0.0745(15) Uani d . C
C5 1 0.3326(7) 0.2701(2) -0.0587(5) 0.0706(13) Uani d . C
C6 1 0.3130(6) 0.3200(2) 0.0243(4) 0.0536(11) Uani d . C
B1 1 0.8680(6) 0.4293(2) 0.0779(4) 0.0481(11) Uani d . B
F1 1 0.7765(3) 0.47971(10) 0.1191(2) 0.0633(7) Uani d . F
F2 1 0.7741(4) 0.37888(12) 0.1097(3) 0.1020(10) Uani d . F
F3 1 0.8953(3) 0.43265(13) -0.0573(2) 0.0833(8) Uani d . F
F4 1 1.0173(3) 0.42870(15) 0.1456(3) 0.0825(9) Uani d . F
HC3 1 0.5520(41) 0.3381(14) -0.2857(37) 0.035(10) Uiso d . H
HC4 1 0.4457(71) 0.2480(21) -0.2226(56) 0.093(18) Uiso d . H
HC5 1 0.2913(58) 0.2308(18) -0.0380(38) 0.070(13) Uiso d . H
HC6 1 0.2477(48) 0.3177(16) 0.0997(40) 0.057(12) Uiso d . H
H1N1 1 0.5164(46) 0.4558(16) -0.2210(41) 0.046(12) Uiso d . H
H2N1 1 0.6383(58) 0.4361(18) -0.1484(44) 0.067(16) Uiso d . H
H1N2 1 0.4395(60) 0.4211(20) 0.1456(51) 0.073(15) Uiso d . H
H2N2 1 0.2971(56) 0.4382(19) 0.0934(44) 0.058(16) Uiso d . H

loop_
_atom_type_symbol
_atom_type_description
_atom_type_scat_dispersion_real
_atom_type_scat_dispersion_imag
_atom_type_scat_source
Cu Cu 0.3201 1.2651 'International Tables Vol C Tables 4.2.6.8 and 6.1.1.4'
F F 0.0171 0.0103 'International Tables Vol C Tables 4.2.6.8 and 6.1.1.4'
B B 0.0013 0.0007 'International Tables Vol C Tables 4.2.6.8 and 6.1.1.4'
N N 0.0061 0.0033 'International Tables Vol C Tables 4.2.6.8 and 6.1.1.4'
C C 0.0033 0.0016 'International Tables Vol C Tables 4.2.6.8 and 6.1.1.4'
H H 0.0000 0.0000 'International Tables Vol C Tables 4.2.6.8 and 6.1.1.4'

loop_
_geom_angle_atom_site_label_1
_geom_angle_atom_site_label_2
_geom_angle_atom_site_label_3
_geom_angle_site_symmetry_1
_geom_angle_site_symmetry_3
_geom_angle
_geom_angle_publ_flag
F2 B1 F4 . . 110.7(4) ?
F2 B1 F3 . . 111.1(3) ?
F4 B1 F3 . . 110.6(3) ?
F2 B1 F1 . . 106.0(3) ?
F4 B1 F1 . . 108.6(3) ?
F3 B1 F1 . . 109.8(3) ?
B1 F1 Cu1 . . 117.0(2) ?
N2 Cu1 N2 . 5_665 180.0 ?
N2 Cu1 N1 . . 84.72(14) yes
N2 Cu1 N1 5_665 . 95.28(14) ?
N2 Cu1 N1 . 5_665 95.28(14) ?
N2 Cu1 N1 5_665 5_665 84.72(14) ?
N1 Cu1 N1 . 5_665 180.0 ?
N2 Cu1 F1 . . 95.67(14) yes
N2 Cu1 F1 5_665 . 84.33(14) ?
N1 Cu1 F1 . . 94.61(13) yes
N1 Cu1 F1 5_665 . 85.39(13) ?
C2 N1 Cu1 . . 110.0(2) ?
C1 N2 Cu1 . . 111.0(2) ?
C6 C1 C2 . . 121.1(3) ?
C6 C1 N2 . . 121.7(3) ?
C2 C1 N2 . . 117.2(3) ?
C1 C2 C3 . . 119.6(4) ?
C1 C2 N1 . . 117.1(3) ?
C3 C2 N1 . . 123.3(4) ?
C4 C3 C2 . . 119.0(5) ?
C5 C4 C3 . . 121.2(5) ?
C6 C5 C4 . . 119.8(5) ?
C5 C6 C1 . . 119.3(4) ?

loop_
_geom_bond_atom_site_label_1
_geom_bond_atom_site_label_2
_geom_bond_site_symmetry_2
_geom_bond_distance
_geom_bond_publ_flag
B1 F2 . 1.363(5) ?
B1 F4 . 1.371(5) ?
B1 F3 . 1.376(5) ?
B1 F1 . 1.378(5) ?
F1 Cu1 . 2.546(2) yes
Cu1 N2 . 1.990(3) yes
Cu1 N2 5_665 1.990(3) ?
Cu1 N1 . 2.023(3) yes
Cu1 N1 5_665 2.023(3) ?
N1 C2 . 1.453(5) ?
N2 C1 . 1.451(5) ?
C1 C6 . 1.378(5) ?
C1 C2 . 1.379(5) ?
C2 C3 . 1.384(5) ?
C3 C4 . 1.380(7) ?
C4 C5 . 1.377(7) ?
C5 C6 . 1.376(6) ?
